data_2103172
loop_
_publ_author_name
'Marsh, Richard E.'
'Kapon, Moshe'
'Hu, Shengzhi'
'Herbstein, Frank H.'

_publ_section_title
;
 Some 60 new space-group corrections
;
_journal_issue 1
_journal_name_full 'Acta Crystallographica Section B'
_journal_page_first 62
_journal_page_last 77
_journal_paper_doi 10.1107/S0108768101017128
_journal_volume 58
_journal_year 2002
_chemical_formula_sum 'C13 H23 Nd O2'
_chemical_name_systematic '[Nd(?3-C3H5)3.(?-C4H8O2)] '
_space_group_IT_number 15
_symmetry_cell_setting monoclinic
_symmetry_space_group_name_Hall '-C 2yc'
_symmetry_space_group_name_H-M 'C 1 2/c 1'
_cell_angle_alpha 90.26
_cell_angle_beta 111.26
_cell_angle_gamma 90.00
_cell_formula_units_Z 4
_cell_length_a 14.223
_cell_length_b 7.813
_cell_length_c 13.813
_cell_volume 1430.481
_cod_data_source_file bm0047.cif
_cod_data_source_block CSD_CIF_Table_11S
_cod_original_sg_symbol_H-M ' C2/c  '
_cod_original_formula_sum 'C13 H23 O2 Nd'
_cod_database_code 2103172

loop_
_symmetry_equiv_pos_as_xyz
'x, y, z'
'-x, y, -z+1/2'
'x+1/2, y+1/2, z'
'-x+1/2, y+1/2, -z+1/2'
'-x, -y, -z'
'x, -y, z-1/2'
'-x+1/2, -y+1/2, -z'
'x+1/2, -y+1/2, z-1/2'

loop_
_atom_site_label
_atom_site_fract_x
_atom_site_fract_y
_atom_site_fract_z
Nd .0 .34054 .25
O1 .1678 .2675 .4022
C1 .1882 .1095 .4611
C2 .2630 .3572 .4251
C5 .0752 .0835 .1680
C6 .0686 .2204 .1000
C7 .1150 .3747 .1277
C11 .0779 .6527 .3259
C12 .0 .6874 .25

loop_
_atom_type_symbol
C
Nd
